data_4027819
loop_
_publ_author_name
'Jones, P.G.'
'Thomas, M.'
'Pinkert, W.'
'Roesky, H.W.'
'Sheldrick, G.M.'

_publ_section_title
;
 Preparation and Crystal and Molecular Structure of a Polymeric
 Bis(sulphinylnitrilo)sulphur Complex of Silver(I): (Ag4(N S O)2)9)(As
 F6)4 * S O2
;
_journal_name_full
;
Journal of the Chemical Society. Dalton Transactions, Inorganic Chemistry
 (1972-)
;
_journal_page_first 1211
_journal_page_last 1213
_journal_volume 1983
_journal_year 1983
_chemical_formula_sum 'Ag4 As4 F24 N18 O20 S28'
_chemical_name_systematic '(Ag4 (S (N S O)2)9) (As F6)4 (S O2)'
_space_group_IT_number 161
_symmetry_space_group_name_Hall 'R 3 -2"c'
_symmetry_space_group_name_H-M 'R 3 c :H'
_cell_angle_alpha 90
_cell_angle_beta 90
_cell_angle_gamma 120
_cell_formula_units_Z 6
_cell_length_a 18.249
_cell_length_b 18.249
_cell_length_c 35.95
_cell_volume 10368.303
_citation_journal_id_ASTM JCDTBI
_cod_data_source_file silver3-x_142.cif
_cod_data_source_block Ag4As4F24N18O20S28
_cod_original_cell_volume 10368.3
_cod_database_code 4027819

loop_
_symmetry_equiv_pos_as_xyz
x,y,z
-y,x-y,z
-x+y,-x,z
-y,-x,z+1/2
x,x-y,z+1/2
-x+y,y,z+1/2
x+2/3,y+1/3,z+1/3
-y+2/3,x-y+1/3,z+1/3
-x+y+2/3,-x+1/3,z+1/3
-y+2/3,-x+1/3,z+5/6
x+2/3,x-y+1/3,z+5/6
-x+y+2/3,y+1/3,z+5/6
x+1/3,y+2/3,z+2/3
-y+1/3,x-y+2/3,z+2/3
-x+y+1/3,-x+2/3,z+2/3
-y+1/3,-x+2/3,z+7/6
x+1/3,x-y+2/3,z+7/6
-x+y+1/3,y+2/3,z+7/6

loop_
_atom_site_label
_atom_site_type_symbol
_atom_site_fract_x
_atom_site_fract_y
_atom_site_fract_z
_atom_site_occupancy
_atom_site_U_iso_or_equiv
N5 N-3 0.5436 0.6586 0.5222 1 0.0
F3 F-1 -0.0221 0.5761 0.4859 1 0.0
S10 S+4 0.3333 0.6667 0.4394 1 0.0
S1 S+2 0.743 0.5559 0.5573 1 0.0
S7 S+2 0.5717 0.7376 0.5519 1 0.0
F1 F-1 0.0646 0.7829 0.5027 1 0.0
F5 F-1 -0.0076 0.6958 0.4524 1 0.0
O6 O-2 0.7031 0.8897 0.5969 1 0.0
S4 S+2 0.7855 0.8303 0.4457 1 0.0
N6 N-3 0.6724 0.7712 0.5506 1 0.0
S3 S+4 0.868 0.7109 0.5841 1 0.0
O3 O-2 0.6436 0.8303 0.4018 1 0.0
F6 F-1 -0.0824 0.651 0.5038 1 0.0
As1 As+5 0.0174 0.6786 0.4948 1 0.0
O2 O-2 0.8909 0.6649 0.6111 1 0.0
N4 N-3 0.8235 0.7987 0.4808 1 0.0
S2 S+4 0.6122 0.4544 0.5082 1 0.0
F8 F-1 0.016 0.0787 0.6135 1 0.0
O7 O-2 0.2658 0.6741 0.9547 0.6667 0.0
F2 F-1 0.0623 0.664 0.5326 1 0.0
Ag1 Ag+1 0.6821 0.6626 0.5 1 0.0
O1 O-2 0.6053 0.3886 0.532 1 0.0
F7 F-1 -0.0685 0.0164 0.5604 1 0.0
F4 F-1 0.1107 0.6949 0.4799 1 0.0
S8 S+4 0.4523 0.5928 0.5135 1 0.0
N3 N-3 0.6842 0.7587 0.4522 1 0.0
N2 N-3 0.7949 0.6601 0.558 1 0.0
O4 O-2 0.9739 0.8917 0.4614 1 0.0
S6 S+4 0.9163 0.8302 0.4869 1 0.0
N1 N-3 0.6836 0.5434 0.5213 1 0.0
As2 As+5 0 0 0.5844 1 0.0
Ag2 Ag+1 1 1 0.4115 1 0.0
S9 S+4 0.7362 0.848 0.5744 1 0.0
O5 O-2 0.3885 0.5999 0.5338 1 0.0
S5 S+4 0.615 0.7601 0.429 1 0.0
